data_4512018
loop_
_publ_author_name
'Ordonez, Carlos'
'Fonari, Marina'
'Lindline, Jennifer'
'Wei, Qiang'
'Timofeeva, Tatiana'

_publ_section_title
;
 How Structure-Directing Cations Tune the Fluorescence of Metal--Organic
 Frameworks
;
_journal_issue 11
_journal_name_full 'Crystal Growth &amp; Design'
_journal_page_first 5452
_journal_paper_doi 10.1021/cg5006133
_journal_volume 14
_journal_year 2014
_chemical_formula_moiety 'C9 H3 O6 Zn, C4 H12 N, C1.25, H2.25, N1.25, O1.25'
_chemical_formula_sum 'C14.25 H17.75 N1.25 O6.25 Zn'
_chemical_formula_weight 371.92
_chemical_name_systematic
; 
 ? 
;
_space_group_IT_number 14
_symmetry_cell_setting monoclinic
_symmetry_space_group_name_Hall '-P 2yn'
_symmetry_space_group_name_H-M 'P 1 21/n 1'
_atom_sites_solution_hydrogens geom
_atom_sites_solution_primary direct
_atom_sites_solution_secondary difmap
_audit_creation_method SHELXL-97
_cell_angle_alpha 90.00
_cell_angle_beta 93.835(4)
_cell_angle_gamma 90.00
_cell_formula_units_Z 4
_cell_length_a 9.509(3)
_cell_length_b 15.180(4)
_cell_length_c 12.246(3)
_cell_measurement_reflns_used 5437
_cell_measurement_temperature 100(2)
_cell_measurement_theta_max 29.76
_cell_measurement_theta_min 4.28
_cell_volume 1763.7(8)
_computing_cell_refinement 'SAINT+ ver. 6.2 (Bruker, 2001)'
_computing_data_collection 'APEX2  (Bruker, 2005)'
_computing_data_reduction 'SAINT+ ver. 6.2 (Bruker, 2001)'
_computing_molecular_graphics 'SHELXTL ver. 6.12 (Sheldrick, 2001)'
_computing_publication_material 'SHELXTL ver. 6.12 (Sheldrick, 2001)'
_computing_structure_refinement 'SHELXTL ver. 6.12 (Sheldrick, 2001)'
_computing_structure_solution 'SHELXTL ver. 6.12 (Sheldrick, 2001)'
_diffrn_ambient_temperature 100(2)
_diffrn_measured_fraction_theta_full 0.993
_diffrn_measured_fraction_theta_max 0.993
_diffrn_measurement_device_type 'Bruker SMART APEX II CCD area detector'
_diffrn_measurement_method 'phi and omega scans'
_diffrn_radiation_monochromator graphite
_diffrn_radiation_source 'fine-focus sealed tube'
_diffrn_radiation_type MoK\a
_diffrn_radiation_wavelength 0.71073
_diffrn_reflns_av_R_equivalents 0.0416
_diffrn_reflns_av_sigmaI/netI 0.0400
_diffrn_reflns_limit_h_max 13
_diffrn_reflns_limit_h_min -13
_diffrn_reflns_limit_k_max 20
_diffrn_reflns_limit_k_min -21
_diffrn_reflns_limit_l_max 17
_diffrn_reflns_limit_l_min -17
_diffrn_reflns_number 20833
_diffrn_reflns_theta_full 30.66
_diffrn_reflns_theta_max 30.66
_diffrn_reflns_theta_min 4.28
_exptl_absorpt_coefficient_mu 1.420
_exptl_absorpt_correction_T_max 0.8762
_exptl_absorpt_correction_T_min 0.7066
_exptl_absorpt_correction_type multi-scan
_exptl_absorpt_process_details 'SADABS (Sheldrick, 2003)'
_exptl_crystal_density_diffrn 1.401
_exptl_crystal_density_meas ?
_exptl_crystal_density_method 'not measured'
_exptl_crystal_F_000 768
_exptl_crystal_size_max 0.26
_exptl_crystal_size_mid 0.12
_exptl_crystal_size_min 0.10
_refine_diff_density_max 0.992
_refine_diff_density_min -0.400
_refine_diff_density_rms 0.097
_refine_ls_extinction_method none
_refine_ls_goodness_of_fit_ref 1.048
_refine_ls_hydrogen_treatment constr
_refine_ls_matrix_type full
_refine_ls_number_parameters 198
_refine_ls_number_reflns 5433
_refine_ls_number_restraints 0
_refine_ls_restrained_S_all 1.048
_refine_ls_R_factor_all 0.0573
_refine_ls_R_factor_gt 0.0407
_refine_ls_shift/su_max 0.006
_refine_ls_shift/su_mean 0.000
_refine_ls_structure_factor_coef Fsqd
_refine_ls_weighting_details 'calc w=1/[\s^2^(Fo^2^)+(0.0553P)^2^+1.3302P] where P=(Fo^2^+2Fc^2^)/3'
_refine_ls_weighting_scheme calc
_refine_ls_wR_factor_gt 0.1011
_refine_ls_wR_factor_ref 0.1098
_reflns_number_gt 4301
_reflns_number_total 5433
_reflns_threshold_expression >2sigma(I)
_cod_data_source_file Zn-BTC-Et2NH2.cif
_cod_data_source_block Zn-BTC-Et2NH2
_cod_depositor_comments
;
The following automatic conversions were performed:

'_symmetry_cell_setting' value 'Monoclinic' changed to 'monoclinic'
according to
/home/saulius/struct/COD-crude-data--automatic-downloads/rss-feeds/ACS/lib/dictionaries/cif_core.dic
dictionary named 'cif_core.dic' version 2.4.2 from 2011-04-26.

Automatic conversion script
Id: cif_fix_values 2281 2013-09-26 08:29:07Z andrius 

 Adding full bibliography for 4512007--4512019.cif.

The following automatic conversions were performed:

'_exptl_crystal_density_meas' value 'not measured' was changed to '?'
- the value is perceived as not measured.

Automatic conversion script
Id: cif_fix_values 3008 2015-01-20 13:52:24Z robertas 
;
_cod_original_sg_symbol_H-M 'P2(1)/n  '
_cod_database_code 4512018

loop_
_symmetry_equiv_pos_as_xyz
'x, y, z'
'-x+1/2, y+1/2, -z+1/2'
'-x, -y, -z'
'x-1/2, -y-1/2, z-1/2'

loop_
_atom_site_label
_atom_site_type_symbol
_atom_site_fract_x
_atom_site_fract_y
_atom_site_fract_z
_atom_site_U_iso_or_equiv
_atom_site_adp_type
_atom_site_occupancy
_atom_site_symmetry_multiplicity
_atom_site_calc_flag
_atom_site_refinement_flags
_atom_site_disorder_assembly
_atom_site_disorder_group
Zn1 Zn 0.14215(2) 0.078275(16) 0.447606(19) 0.01219(8) Uani 1 1 d . . .
O5 O -0.02384(15) 0.07106(10) 0.34236(12) 0.0164(3) Uani 1 1 d . . .
O1 O 0.31380(16) 0.06654(10) 0.37070(13) 0.0176(3) Uani 1 1 d . . .
O6 O 0.17894(16) -0.02645(11) 0.54010(14) 0.0223(3) Uani 1 1 d . . .
O3 O 0.08776(16) 0.17440(11) 0.54185(13) 0.0212(3) Uani 1 1 d . . .
C6 C 0.5192(2) 0.20645(16) 0.20338(19) 0.0206(4) Uani 1 1 d . . .
H6A H 0.4469 0.2400 0.1694 0.025 Uiso 1 1 calc R . .
C7 C 0.3405(2) 0.13600(15) 0.31792(18) 0.0175(4) Uani 1 1 d . . .
O2 O 0.25548(17) 0.19676(13) 0.29921(16) 0.0300(4) Uani 1 1 d . . .
C1 C 0.4880(2) 0.14399(15) 0.28116(18) 0.0174(4) Uani 1 1 d . . .
C3 C 0.7356(2) 0.10802(15) 0.30724(17) 0.0159(4) Uani 1 1 d . . .
C2 C 0.5962(2) 0.09459(14) 0.33271(17) 0.0156(4) Uani 1 1 d . . .
H2A H 0.5757 0.0524 0.3844 0.019 Uiso 1 1 calc R . .
C5 C 0.6576(2) 0.21942(16) 0.17573(19) 0.0210(5) Uani 1 1 d . . .
C9 C -0.1470(2) 0.06370(14) 0.37421(17) 0.0145(4) Uani 1 1 d . . .
O4 O 0.31628(19) 0.18585(15) 0.58961(18) 0.0409(5) Uani 1 1 d . . .
C4 C 0.7654(2) 0.16964(15) 0.22781(19) 0.0199(4) Uani 1 1 d . . .
H4A H 0.8578 0.1776 0.2094 0.024 Uiso 1 1 calc R . .
C8 C 0.1919(2) 0.20913(17) 0.5968(2) 0.0242(5) Uani 1 1 d . . .
N1 N 0.5723(3) 0.18204(17) 0.7078(2) 0.0383(6) Uani 1 1 d . . .
H1A H 0.4836 0.1903 0.6792 0.046 Uiso 1 1 calc R . .
H1B H 0.6016 0.2330 0.7392 0.046 Uiso 1 1 calc R . .
C10 C 0.6632(3) 0.1613(2) 0.6183(3) 0.0407(7) Uani 1 1 d . . .
H10A H 0.6270 0.1098 0.5788 0.049 Uiso 1 1 calc R . .
H10B H 0.7578 0.1480 0.6484 0.049 Uiso 1 1 calc R . .
C13 C 0.6677(4) 0.2374(3) 0.5419(3) 0.0514(9) Uani 1 1 d . . .
H13A H 0.5754 0.2473 0.5075 0.077 Uiso 1 1 calc R . .
H13B H 0.7323 0.2249 0.4869 0.077 Uiso 1 1 calc R . .
H13C H 0.6983 0.2891 0.5819 0.077 Uiso 1 1 calc R . .
C11 C 0.5707(5) 0.1136(2) 0.7933(3) 0.0560(9) Uani 1 1 d . . .
H11A H 0.6638 0.1079 0.8302 0.067 Uiso 1 1 calc R . .
H11B H 0.5448 0.0572 0.7604 0.067 Uiso 1 1 calc R . .
C12 C 0.4660(5) 0.1389(3) 0.8743(3) 0.0707(12) Uani 1 1 d . . .
H12A H 0.4957 0.1926 0.9103 0.106 Uiso 1 1 calc R . .
H12B H 0.4603 0.0930 0.9277 0.106 Uiso 1 1 calc R . .
H12C H 0.3752 0.1474 0.8368 0.106 Uiso 1 1 calc R . .
C3S C 0.0207(5) 0.0961(3) -0.1603(3) 0.071(5) Uiso 0.25 1 d PR A -1
H3S1 H -0.0628 0.1288 -0.1466 0.106 Uiso 0.25 1 calc PR B -1
H3S2 H 0.0223 0.0846 -0.2373 0.106 Uiso 0.25 1 calc PR C -1
H3S3 H 0.1024 0.1297 -0.1361 0.106 Uiso 0.25 1 calc PR D -1
C1S C 0.2282(5) -0.0010(3) -0.0218(3) 0.169(14) Uiso 0.25 1 d PR A -1
H1S H 0.2571 -0.0238 -0.0871 0.202 Uiso 0.25 1 calc PR E -1
N1S N 0.0689(5) 0.0077(3) 0.0124(3) 0.107(6) Uiso 0.25 1 d PR A -1
C4S C 0.0852(5) 0.0160(3) 0.1177(3) 0.100(7) Uiso 0.25 1 d PR A -1
H4S1 H 0.0214 0.0587 0.1464 0.119 Uiso 0.25 1 calc PR F -1
H4S2 H 0.1817 0.0289 0.1434 0.119 Uiso 0.25 1 calc PR G -1
C5S C 0.0402(5) -0.0848(3) 0.1404(3) 0.100(8) Uiso 0.25 1 d PR A -1
H5S1 H -0.0607 -0.0889 0.1385 0.150 Uiso 0.25 1 calc PR H -1
H5S2 H 0.0797 -0.1028 0.2110 0.150 Uiso 0.25 1 calc PR I -1
H5S3 H 0.0747 -0.1223 0.0851 0.150 Uiso 0.25 1 calc PR J -1
C2S C 0.0207(5) -0.0024(3) -0.0900(3) 0.097(7) Uiso 0.25 1 d PR A -1
H2S1 H -0.0746 -0.0255 -0.0920 0.116 Uiso 0.25 1 calc PR K -1
H2S2 H 0.0788 -0.0447 -0.1255 0.116 Uiso 0.25 1 calc PR L -1
O1S O 0.2993(5) 0.0259(3) 0.0491(3) 0.151(8) Uiso 0.25 1 d PR A -1

loop_
_atom_site_aniso_label
_atom_site_aniso_U_11
_atom_site_aniso_U_22
_atom_site_aniso_U_33
_atom_site_aniso_U_23
_atom_site_aniso_U_13
_atom_site_aniso_U_12
Zn1 0.00637(11) 0.01620(13) 0.01413(12) 0.00069(9) 0.00157(8) 0.00086(8)
O5 0.0083(6) 0.0247(8) 0.0160(7) 0.0005(6) 0.0000(5) 0.0003(6)
O1 0.0099(7) 0.0229(8) 0.0204(8) 0.0019(6) 0.0055(6) -0.0008(6)
O6 0.0145(7) 0.0279(9) 0.0249(8) 0.0122(7) 0.0040(6) 0.0042(6)
O3 0.0139(7) 0.0253(8) 0.0244(8) -0.0104(7) 0.0009(6) -0.0011(6)
C6 0.0119(9) 0.0287(12) 0.0213(11) 0.0095(9) 0.0016(8) 0.0026(8)
C7 0.0085(9) 0.0257(11) 0.0182(10) 0.0031(8) 0.0011(7) 0.0003(8)
O2 0.0134(8) 0.0374(10) 0.0400(11) 0.0158(8) 0.0071(7) 0.0076(7)
C1 0.0093(9) 0.0241(11) 0.0189(10) 0.0042(8) 0.0015(7) 0.0006(8)
C3 0.0091(9) 0.0205(10) 0.0182(10) 0.0048(8) 0.0012(7) 0.0006(7)
C2 0.0110(9) 0.0182(10) 0.0176(10) 0.0030(8) 0.0008(7) -0.0021(7)
C5 0.0120(9) 0.0273(12) 0.0238(11) 0.0109(9) 0.0022(8) 0.0013(8)
C9 0.0105(9) 0.0163(10) 0.0166(9) -0.0003(7) 0.0001(7) 0.0002(7)
O4 0.0150(8) 0.0566(13) 0.0509(12) -0.0360(11) 0.0016(8) 0.0026(8)
C4 0.0087(9) 0.0263(12) 0.0250(11) 0.0084(9) 0.0030(8) -0.0005(8)
C8 0.0157(10) 0.0311(13) 0.0262(12) -0.0133(10) 0.0040(9) -0.0011(9)
N1 0.0284(12) 0.0371(13) 0.0489(15) -0.0160(11) -0.0012(11) -0.0057(10)
C10 0.0332(15) 0.0416(17) 0.0469(18) -0.0225(14) -0.0010(13) 0.0025(13)
C13 0.0422(18) 0.063(2) 0.0496(19) -0.0254(18) 0.0040(15) -0.0088(16)
C11 0.069(3) 0.0389(19) 0.061(2) -0.0112(17) 0.0067(19) -0.0087(18)
C12 0.083(3) 0.071(3) 0.060(2) -0.011(2) 0.020(2) -0.016(2)

loop_
_atom_type_symbol
_atom_type_description
_atom_type_scat_dispersion_real
_atom_type_scat_dispersion_imag
_atom_type_scat_source
C C 0.0033 0.0016 'International Tables Vol C Tables 4.2.6.8 and 6.1.1.4'
H H 0.0000 0.0000 'International Tables Vol C Tables 4.2.6.8 and 6.1.1.4'
N N 0.0061 0.0033 'International Tables Vol C Tables 4.2.6.8 and 6.1.1.4'
O O 0.0106 0.0060 'International Tables Vol C Tables 4.2.6.8 and 6.1.1.4'
Zn Zn 0.2839 1.4301 'International Tables Vol C Tables 4.2.6.8 and 6.1.1.4'

loop_
_geom_angle_atom_site_label_1
_geom_angle_atom_site_label_2
_geom_angle_atom_site_label_3
_geom_angle
_geom_angle_site_symmetry_1
_geom_angle_site_symmetry_3
O1 Zn1 O3 128.21(7) . .
O1 Zn1 O6 94.70(7) . .
O3 Zn1 O6 107.90(8) . .
O1 Zn1 O5 109.81(7) . .
O3 Zn1 O5 101.29(7) . .
O6 Zn1 O5 115.75(7) . .
C9 O5 Zn1 121.39(14) . .
C7 O1 Zn1 111.87(13) . .
C9 O6 Zn1 143.70(15) 3_556 .
C8 O3 Zn1 113.25(14) . .
C1 C6 C5 120.7(2) . .
C1 C6 H6A 119.7 . .
C5 C6 H6A 119.7 . .
O2 C7 O1 124.21(19) . .
O2 C7 C1 119.6(2) . .
O1 C7 C1 116.12(19) . .
C6 C1 C2 119.61(19) . .
C6 C1 C7 120.33(19) . .
C2 C1 C7 119.77(19) . .
C4 C3 C2 119.64(19) . .
C4 C3 C9 120.32(18) . 1_655
C2 C3 C9 119.68(19) . 1_655
C1 C2 C3 120.29(19) . .
C1 C2 H2A 119.9 . .
C3 C2 H2A 119.9 . .
C4 C5 C6 119.3(2) . .
C4 C5 C8 120.06(19) . 4_665
C6 C5 C8 120.5(2) . 4_665
O6 C9 O5 125.60(19) 3_556 .
O6 C9 C3 116.72(18) 3_556 1_455
O5 C9 C3 117.57(18) . 1_455
C3 C4 C5 120.41(19) . .
C3 C4 H4A 119.8 . .
C5 C4 H4A 119.8 . .
O4 C8 O3 123.7(2) . .
O4 C8 C5 120.0(2) . 4_566
O3 C8 C5 116.36(19) . 4_566
C10 N1 C11 114.3(3) . .
C10 N1 H1A 108.7 . .
C11 N1 H1A 108.7 . .
C10 N1 H1B 108.7 . .
C11 N1 H1B 108.7 . .
H1A N1 H1B 107.6 . .
N1 C10 C13 110.1(3) . .
N1 C10 H10A 109.6 . .
C13 C10 H10A 109.6 . .
N1 C10 H10B 109.6 . .
C13 C10 H10B 109.6 . .
H10A C10 H10B 108.1 . .
C10 C13 H13A 109.5 . .
C10 C13 H13B 109.5 . .
H13A C13 H13B 109.5 . .
C10 C13 H13C 109.5 . .
H13A C13 H13C 109.5 . .
H13B C13 H13C 109.5 . .
N1 C11 C12 109.1(3) . .
N1 C11 H11A 109.9 . .
C12 C11 H11A 109.9 . .
N1 C11 H11B 109.9 . .
C12 C11 H11B 109.9 . .
H11A C11 H11B 108.3 . .
C11 C12 H12A 109.5 . .
C11 C12 H12B 109.5 . .
H12A C12 H12B 109.5 . .
C11 C12 H12C 109.5 . .
H12A C12 H12C 109.5 . .
H12B C12 H12C 109.5 . .
C2S C3S H3S1 109.5 . .
C2S C3S H3S2 109.5 . .
H3S1 C3S H3S2 109.5 . .
C2S C3S H3S3 109.5 . .
H3S1 C3S H3S3 109.5 . .
H3S2 C3S H3S3 109.5 . .
O1S C1S N1S 107.1 . .
O1S C1S H1S 126.4 . .
N1S C1S H1S 126.4 . .
C4S N1S C2S 166.4 . .
C4S N1S C1S 102.5 . .
C2S N1S C1S 91.0 . .
N1S C4S C5S 93.7 . .
N1S C4S H4S1 113.0 . .
C5S C4S H4S1 113.0 . .
N1S C4S H4S2 113.0 . .
C5S C4S H4S2 113.0 . .
H4S1 C4S H4S2 110.4 . .
C4S C5S H5S1 109.5 . .
C4S C5S H5S2 109.5 . .
H5S1 C5S H5S2 109.5 . .
C4S C5S H5S3 109.5 . .
H5S1 C5S H5S3 109.5 . .
H5S2 C5S H5S3 109.5 . .
N1S C2S C3S 111.3 . .
N1S C2S H2S1 109.4 . .
C3S C2S H2S1 109.4 . .
N1S C2S H2S2 109.4 . .
C3S C2S H2S2 109.4 . .
H2S1 C2S H2S2 108.0 . .

loop_
_geom_bond_atom_site_label_1
_geom_bond_atom_site_label_2
_geom_bond_distance
_geom_bond_site_symmetry_2
Zn1 O1 1.9464(15) .
Zn1 O3 1.9516(16) .
Zn1 O6 1.9697(16) .
Zn1 O5 1.9729(15) .
O5 C9 1.264(3) .
O1 C7 1.271(3) .
O6 C9 1.247(3) 3_556
O3 C8 1.274(3) .
C6 C1 1.390(3) .
C6 C5 1.395(3) .
C6 H6A 0.9300 .
C7 O2 1.238(3) .
C7 C1 1.507(3) .
C1 C2 1.390(3) .
C3 C4 1.392(3) .
C3 C2 1.396(3) .
C3 C9 1.499(3) 1_655
C2 H2A 0.9300 .
C5 C4 1.393(3) .
C5 C8 1.503(3) 4_665
C9 O6 1.247(3) 3_556
C9 C3 1.499(3) 1_455
O4 C8 1.243(3) .
C4 H4A 0.9300 .
C8 C5 1.503(3) 4_566
N1 C10 1.475(4) .
N1 C11 1.476(5) .
N1 H1A 0.9000 .
N1 H1B 0.9000 .
C10 C13 1.489(5) .
C10 H10A 0.9700 .
C10 H10B 0.9700 .
C13 H13A 0.9600 .
C13 H13B 0.9600 .
C13 H13C 0.9600 .
C11 C12 1.502(5) .
C11 H11A 0.9700 .
C11 H11B 0.9700 .
C12 H12A 0.9600 .
C12 H12B 0.9600 .
C12 H12C 0.9600 .
C3S C2S 1.7250 .
C3S H3S1 0.9600 .
C3S H3S2 0.9600 .
C3S H3S3 0.9600 .
C1S O1S 1.1394 .
C1S N1S 1.6034 .
C1S H1S 0.9300 .
N1S C4S 1.2943 .
N1S C2S 1.3149 .
C4S C5S 1.6169 .
C4S H4S1 0.9700 .
C4S H4S2 0.9700 .
C5S H5S1 0.9600 .
C5S H5S2 0.9600 .
C5S H5S3 0.9600 .
C2S H2S1 0.9700 .
C2S H2S2 0.9700 .

loop_
_geom_hbond_atom_site_label_D
_geom_hbond_atom_site_label_H
_geom_hbond_atom_site_label_A
_geom_hbond_distance_DH
_geom_hbond_distance_HA
_geom_hbond_distance_DA
_geom_hbond_angle_DHA
_geom_hbond_site_symmetry_A
N1 H1B O2 0.90 1.92 2.722(3) 148.1 4_666
N1 H1A O4 0.90 1.87 2.748(3) 163.9 .
